data_7241963
loop_
_publ_author_name
'Pipitone, Candida'
'Giannici, Francesco'
'Martorana, Antonino'
'Bertolotti, Federica'
'Calabrese, Gabriele'
'Milita, Silvia'
'Guagliardi, Antonietta'
'Masciocchi, Norberto'

_publ_contact_author 'Masciocchi, Norberto'
_publ_section_title
;
 Proton sponge lead halides containing 1D polyoctahedral chains
;
_journal_issue 5
_journal_name_full CrystEngComm
_journal_page_first 1126
_journal_page_last 1139
_journal_paper_doi 10.1039/D0CE01695K
_journal_volume 23
_journal_year 2021
_chemical_formula_sum 'C14 H19 I3 N2 Pb'
_chemical_formula_weight 803.23
_chemical_name_common '(Protonated proton sponge) triiodoplumbate, beta phase'
_chemical_name_systematic
;
(Protonated proton sponge) triiodoplumbate, beta phase

;
_space_group_IT_number 29
_space_group_name_Hall 'P 2c -2ac'
_space_group_name_H-M_alt 'P c a 21'
_symmetry_cell_setting orthorhombic
_symmetry_space_group_name_H-M 'P c a 21'
_audit_creation_method TOPAS_Academic
_cell_angle_alpha 90
_cell_angle_beta 90
_cell_angle_gamma 90
_cell_formula_units_Z 4
_cell_length_a 25.0530(12)
_cell_length_b 10.4016(5)
_cell_length_c 8.0082(3)
_cell_measurement_temperature 293(2)
_cell_volume 2086.87(16)
_computing_cell_refinement
;
 TOPAS-R v. 3.0, Bruker AXS, 2005, Karlsruhe, Germany
;
_computing_structure_refinement
;
 TOPAS-Academic A.A.Coelho
;
_computing_structure_solution
;
 TOPAS-R v. 3.0, Bruker AXS, 2005, Karlsruhe, Germany
;
_diffrn_ambient_temperature 298
_diffrn_detector_type 'Bruker AXS Lynxeye linear PSD'
_diffrn_measurement_device_type 'Bruker AXS D8 Advance'
_diffrn_radiation_monochromator 'Nickel filter'
_diffrn_radiation_wavelength 1.5418
_diffrn_source_target Cu
_diffrn_source_type 'sealed X-ray tube'
_exptl_absorpt_coefficient_mu 49.98
_exptl_absorpt_correction_type none
_exptl_crystal_density_diffrn 2.556
_exptl_crystal_density_method 'not measured'
_exptl_crystal_F_000 1432
_pd_char_colour 'light yellow'
_pd_char_particle_morphology plate-like
_pd_instr_location ' ?'
_pd_meas_2theta_range_inc 0.02
_pd_meas_2theta_range_max 105
_pd_meas_2theta_range_min 4
_pd_meas_number_of_points 5051
_pd_meas_scan_method step
_pd_proc_2theta_range_inc 0.02
_pd_proc_2theta_range_max 105
_pd_proc_2theta_range_min 6
_pd_proc_ls_background_function 'Chebychev polynomial'
_pd_proc_ls_profile_function 'fundamental parameters approach'
_pd_proc_ls_prof_R_factor 0.070
_pd_proc_ls_prof_wR_expected 0.009
_pd_proc_ls_prof_wR_factor 0.102
_pd_spec_mounting ' packed powder pellet'
_pd_spec_mount_mode reflection
_pd_spec_shape flat_sheet
_pd_spec_size_axial 15
_pd_spec_size_equat 20
_pd_spec_size_thick 0.05
_refine_ls_extinction_method none
_refine_ls_goodness_of_fit_all 12.0
_refine_ls_matrix_type fullcycle
_refine_ls_number_parameters 46
_refine_ls_number_restraints 0
_refine_ls_shift/su_max .01
_refine_ls_structure_factor_coef Inet
_cod_data_source_file d0ce01695k3.cif
_cod_data_source_block PRSHPBI3_beta
_cod_depositor_comments
;
The following automatic conversions were performed:

data item '_symmetry_cell_setting' value 'Orthorhombic' was changed
to 'orthorhombic' in accordance with the
/home/data/users/saulius/crontab/automatic-downloads/rss-feeds/RSC/lib/dictionaries/cif_core.dic
dictionary named 'cif_core.dic' version 2.4.2 last updated on
2011-04-26.

Automatic conversion script
Id: cif_fix_values 7556 2019-12-06 15:28:31Z antanas 

 Adding full bibliography for 7241963--7241965.cif.
;
_cod_original_cell_volume 2086.86(16)
_cod_original_sg_symbol_H-M Pca21
_cod_database_code 7241963

loop_
_symmetry_equiv_pos_as_xyz
'x, y, z '
'-x+1/2, y, z+1/2 '
'-x, -y, z+1/2 '
'x+1/2, -y, z '

loop_
_atom_site_label
_atom_site_type_symbol
_atom_site_symmetry_multiplicity
_atom_site_fract_x
_atom_site_fract_y
_atom_site_fract_z
_atom_site_occupancy
_atom_site_B_iso_or_equiv
Pb Pb 4 0.2536(5) 0.2970(5) 0 1 2.21(11)
I1 I 4 0.1482(3) 0.2862(8) -0.232(3) 1 2.21(11)
I2 I 4 0.3052(3) 0.5068(8) -0.258(3) 1 2.21(11)
I3 I 4 0.2891(3) 0.0746(7) -0.251(4) 1 2.21(11)
C1 C 4 0.4575(10) -0.2037(15) 0.296(4) 1 2.21(11)
C2 C 4 0.4211(11) -0.1475(19) 0.405(4) 1 2.21(11)
C3 C 4 0.3667(10) -0.156(2) 0.373(5) 1 2.21(11)
C4 C 4 0.3486(10) -0.2204(19) 0.232(5) 1 2.21(11)
C5 C 4 0.3850(11) -0.2765(16) 0.123(5) 1 2.21(11)
C6 C 4 0.4394(11) -0.2682(17) 0.155(4) 1 2.21(11)
C7 C 4 0.5119(10) -0.1954(16) 0.328(4) 1 2.21(11)
C8 C 4 0.5299(11) -0.1309(16) 0.469(5) 1 2.21(11)
C9 C 4 0.4936(14) -0.075(2) 0.578(4) 1 2.21(11)
C10 C 4 0.4392(13) -0.083(2) 0.546(4) 1 2.21(11)
N1 N 4 0.5501(10) -0.254(2) 0.214(5) 1 2.21(11)
N2 N 4 0.4776(13) -0.327(2) 0.040(4) 1 2.21(11)
C11 C 4 0.4604(17) -0.277(3) -0.127(4) 1 2.21(11)
C12 C 4 0.4563(14) -0.461(2) 0.020(5) 1 2.21(11)
C13 C 4 0.5850(11) -0.332(2) 0.328(6) 1 2.21(11)
C14 C 4 0.5890(11) -0.148(3) 0.181(6) 1 2.21(11)
H1 H 4 0.4143(15) -0.045(3) 0.620(4) 1 2.21(11)
H2 H 4 0.5059(16) -0.031(2) 0.675(5) 1 2.21(11)
H3 H 4 0.5671(12) -0.1252(17) 0.491(6) 1 2.21(11)
H4 H 4 0.3726(13) -0.3206(18) 0.026(5) 1 2.21(11)
H5 H 4 0.3114(10) -0.226(2) 0.210(6) 1 2.21(11)
H6 H 4 0.3419(11) -0.117(3) 0.447(5) 1 2.21(11)
H7 H 4 0.4230(17) -0.262(3) -0.127(4) 1 2.21(11)
H8 H 4 0.4783(18) -0.199(4) -0.151(4) 1 2.21(11)
H9 H 4 0.469(2) -0.338(4) -0.211(4) 1 2.21(11)
H10 H 4 0.4186(14) -0.461(2) 0.032(5) 1 2.21(11)
H11 H 4 0.4652(16) -0.493(3) -0.087(5) 1 2.21(11)
H12 H 4 0.4714(13) -0.516(2) 0.102(5) 1 2.21(11)
H13 H 4 0.5639(12) -0.3718(17) 0.412(5) 1 2.21(11)
H14 H 4 0.6031(11) -0.396(3) 0.266(6) 1 2.21(11)
H15 H 4 0.6106(11) -0.278(2) 0.380(6) 1 2.21(11)
H16 H 4 0.5958(10) -0.102(3) 0.281(6) 1 2.21(11)
H17 H 4 0.6216(11) -0.182(4) 0.140(7) 1 2.21(11)
H18 H 4 0.5748(13) -0.090(3) 0.100(6) 1 2.21(11)
H19 H 4 0.5259(12) -0.307(3) 0.096(4) 1 2.21(11)

loop_
_atom_type_symbol
_atom_type_description
_atom_type_scat_source
C C 'International Tables Vol C Tables 4.2.6.8 and 6.1.1.4'
H H 'International Tables Vol C Tables 4.2.6.8 and 6.1.1.4'
I I 'International Tables Vol C Tables 4.2.6.8 and 6.1.1.4'
N N 'International Tables Vol C Tables 4.2.6.8 and 6.1.1.4'
Pb Pb 'International Tables Vol C Tables 4.2.6.8 and 6.1.1.4'

loop_
_diffrn_radiation_type
'Cu K\a'
